data_4336595
loop_
_publ_author_name
'Zhaohua Shi'
'Xiaoliang Tang'
'Xiaoyan Zhou'
'Ju Cheng'
'Qingxin Han'
'Ji-an Zhou'
'Bei Wang'
'Yanfang Yang'
'Weisheng Liu'
'Decheng Bai'

_publ_section_title
;
 A Highly Selective Fluorescence "Turn-On" Probe for Cu(II) Based on
 Reaction and Its Imaging in Living Cells
;
_journal_name_full 'Inorganic Chemistry'
_journal_page_first 12668
_journal_page_last 12673
_journal_paper_doi 10.1021/ic401865e
_journal_volume 52
_journal_year 2013
_chemical_formula_moiety '2(C14 H12 Cu N4 O6)'
_chemical_formula_sum 'C28 H24 Cu2 N8 O12'
_chemical_formula_weight 791.63
_chemical_name_systematic
; 
 ? 
;
_space_group_crystal_system monoclinic
_space_group_IT_number 14
_space_group_name_Hall '-P 2ybc'
_space_group_name_H-M_alt 'P 1 21/c 1'
_symmetry_space_group_name_Hall '-P 2ybc'
_symmetry_space_group_name_H-M 'P 1 21/c 1'
_atom_sites_solution_hydrogens geom
_atom_sites_solution_primary direct
_atom_sites_solution_secondary difmap
_audit_creation_method SHELXL-97
_cell_angle_alpha 90.00
_cell_angle_beta 91.05(3)
_cell_angle_gamma 90.00
_cell_formula_units_Z 4
_cell_length_a 10.047(2)
_cell_length_b 13.772(3)
_cell_length_c 22.132(4)
_cell_measurement_reflns_used 1281
_cell_measurement_temperature 293(2)
_cell_measurement_theta_max 19.91
_cell_measurement_theta_min 2.36
_cell_volume 3061.8(11)
_computing_cell_refinement 'Bruker SAINT'
_computing_data_collection 'Bruker APEX2'
_computing_data_reduction 'Bruker SAINT'
_computing_molecular_graphics 'Bruker SHELXTL'
_computing_publication_material 'Bruker SHELXTL'
_computing_structure_refinement 'SHELXL-97 (Sheldrick, 1997)'
_computing_structure_solution 'SHELXS-97 (Sheldrick, 1990)'
_diffrn_ambient_temperature 293(2)
_diffrn_measured_fraction_theta_full 0.993
_diffrn_measured_fraction_theta_max 0.993
_diffrn_measurement_device_type 'Bruker APEX-II CCD'
_diffrn_measurement_method '\f and \w scans'
_diffrn_radiation_monochromator graphite
_diffrn_radiation_source 'fine-focus sealed tube'
_diffrn_radiation_type MoK\a
_diffrn_radiation_wavelength 0.71073
_diffrn_reflns_av_R_equivalents 0.0718
_diffrn_reflns_av_sigmaI/netI 0.1118
_diffrn_reflns_limit_h_max 12
_diffrn_reflns_limit_h_min -6
_diffrn_reflns_limit_k_max 12
_diffrn_reflns_limit_k_min -16
_diffrn_reflns_limit_l_max 26
_diffrn_reflns_limit_l_min -26
_diffrn_reflns_number 11837
_diffrn_reflns_theta_full 25.50
_diffrn_reflns_theta_max 25.50
_diffrn_reflns_theta_min 2.36
_exptl_absorpt_coefficient_mu 1.469
_exptl_absorpt_correction_T_max 0.735
_exptl_absorpt_correction_T_min 0.700
_exptl_absorpt_correction_type multi-scan
_exptl_absorpt_process_details sadabs
_exptl_crystal_colour green
_exptl_crystal_density_diffrn 1.717
_exptl_crystal_description block
_exptl_crystal_F_000 1608
_exptl_crystal_size_max 0.25
_exptl_crystal_size_mid 0.23
_exptl_crystal_size_min 0.21
_refine_diff_density_max 0.383
_refine_diff_density_min -0.546
_refine_diff_density_rms 0.087
_refine_ls_extinction_method none
_refine_ls_goodness_of_fit_ref 1.014
_refine_ls_hydrogen_treatment mixed
_refine_ls_matrix_type full
_refine_ls_number_parameters 453
_refine_ls_number_reflns 5661
_refine_ls_number_restraints 0
_refine_ls_restrained_S_all 1.014
_refine_ls_R_factor_all 0.1345
_refine_ls_R_factor_gt 0.0640
_refine_ls_shift/su_max 0.001
_refine_ls_shift/su_mean 0.000
_refine_ls_structure_factor_coef Fsqd
_refine_ls_weighting_details 'calc w=1/[\s^2^(Fo^2^)+(0.0419P)^2^+1.2280P] where P=(Fo^2^+2Fc^2^)/3'
_refine_ls_weighting_scheme calc
_refine_ls_wR_factor_gt 0.1114
_refine_ls_wR_factor_ref 0.1355
_reflns_number_gt 3106
_reflns_number_total 5661
_reflns_threshold_expression >2sigma(I)
_cod_data_source_file ic401865e_si_002.cif
_cod_data_source_block p21c
_cod_database_code 4336595

loop_
_symmetry_equiv_pos_as_xyz
'x, y, z'
'-x, y+1/2, -z+1/2'
'-x, -y, -z'
'x, -y-1/2, z-1/2'

loop_
_atom_site_label
_atom_site_type_symbol
_atom_site_fract_x
_atom_site_fract_y
_atom_site_fract_z
_atom_site_U_iso_or_equiv
_atom_site_adp_type
_atom_site_occupancy
_atom_site_symmetry_multiplicity
_atom_site_calc_flag
_atom_site_refinement_flags
Cu1 Cu 0.16661(7) 0.88606(5) 0.27395(3) 0.0387(2) Uani 1 1 d .
Cu2 Cu 0.34572(7) 1.08877(5) 0.33075(3) 0.0392(2) Uani 1 1 d .
C1 C 0.0151(7) 0.8998(5) 0.3876(3) 0.0499(18) Uani 1 1 d .
H1 H 0.0960 0.9122 0.4072 0.060 Uiso 1 1 calc R
C2 C -0.0972(7) 0.8970(5) 0.4205(3) 0.0566(19) Uani 1 1 d .
H2 H -0.0924 0.9082 0.4619 0.068 Uiso 1 1 calc R
C3 C -0.2177(6) 0.8778(5) 0.3931(3) 0.0519(18) Uani 1 1 d .
H3 H -0.2950 0.8740 0.4155 0.062 Uiso 1 1 calc R
C4 C -0.2210(6) 0.8643(4) 0.3317(3) 0.0455(17) Uani 1 1 d .
H4 H -0.3016 0.8532 0.3115 0.055 Uiso 1 1 calc R
C5 C -0.1048(6) 0.8672(4) 0.3001(3) 0.0397(16) Uani 1 1 d .
C6 C -0.1008(5) 0.8517(5) 0.2329(3) 0.0440(17) Uani 1 1 d .
H6A H -0.1310 0.7865 0.2232 0.053 Uiso 1 1 calc R
H6B H -0.1600 0.8974 0.2126 0.053 Uiso 1 1 calc R
C7 C 0.0531(6) 0.8638(4) 0.1549(3) 0.0389(16) Uani 1 1 d .
H7 H -0.0214 0.8583 0.1295 0.047 Uiso 1 1 calc R
C8 C 0.1806(6) 0.8703(4) 0.1271(3) 0.0356(15) Uani 1 1 d .
C9 C 0.1866(6) 0.8705(5) 0.0642(3) 0.0483(18) Uani 1 1 d .
H9 H 0.1066 0.8680 0.0425 0.058 Uiso 1 1 calc R
C10 C 0.3018(7) 0.8742(5) 0.0323(3) 0.0516(18) Uani 1 1 d .
C11 C 0.4202(6) 0.8787(5) 0.0661(3) 0.0530(18) Uani 1 1 d .
H11 H 0.5011 0.8836 0.0466 0.064 Uiso 1 1 calc R
C12 C 0.4178(6) 0.8760(4) 0.1284(3) 0.0383(16) Uani 1 1 d .
C13 C 0.3030(5) 0.8736(4) 0.1625(3) 0.0344(15) Uani 1 1 d .
C14 C 0.3019(8) 0.8743(6) -0.0354(3) 0.085(3) Uani 1 1 d .
H14A H 0.2159 0.8548 -0.0506 0.127 Uiso 1 1 calc R
H14B H 0.3682 0.8297 -0.0493 0.127 Uiso 1 1 calc R
H14C H 0.3218 0.9384 -0.0496 0.127 Uiso 1 1 calc R
C15 C 0.5030(7) 1.1024(5) 0.4453(3) 0.057(2) Uani 1 1 d .
H15 H 0.4225 1.0959 0.4650 0.068 Uiso 1 1 calc R
C16 C 0.6176(7) 1.1128(5) 0.4785(3) 0.066(2) Uani 1 1 d .
H16 H 0.6152 1.1118 0.5204 0.079 Uiso 1 1 calc R
C17 C 0.7357(7) 1.1247(5) 0.4502(3) 0.060(2) Uani 1 1 d .
H17 H 0.8140 1.1334 0.4726 0.072 Uiso 1 1 calc R
C18 C 0.7372(6) 1.1235(5) 0.3887(3) 0.0535(19) Uani 1 1 d .
H18 H 0.8168 1.1304 0.3683 0.064 Uiso 1 1 calc R
C19 C 0.6191(6) 1.1119(4) 0.3572(3) 0.0409(16) Uani 1 1 d .
C20 C 0.6157(6) 1.1092(5) 0.2887(3) 0.0523(19) Uani 1 1 d .
H20A H 0.6557 1.1677 0.2727 0.063 Uiso 1 1 calc R
H20B H 0.6652 1.0536 0.2744 0.063 Uiso 1 1 calc R
C21 C 0.4525(6) 1.1121(4) 0.2115(3) 0.0394(16) Uani 1 1 d .
H21 H 0.5254 1.1200 0.1866 0.047 Uiso 1 1 calc R
C22 C 0.3210(6) 1.1116(4) 0.1834(3) 0.0345(15) Uani 1 1 d .
C23 C 0.3151(7) 1.1268(4) 0.1211(3) 0.0504(18) Uani 1 1 d .
H23 H 0.3946 1.1344 0.1007 0.060 Uiso 1 1 calc R
C24 C 0.1984(7) 1.1311(5) 0.0884(3) 0.0502(18) Uani 1 1 d .
C25 C 0.0834(7) 1.1237(5) 0.1203(3) 0.0508(19) Uani 1 1 d .
H25 H 0.0022 1.1266 0.0995 0.061 Uiso 1 1 calc R
C26 C 0.0844(6) 1.1120(4) 0.1821(3) 0.0384(16) Uani 1 1 d .
C27 C 0.2049(6) 1.1019(4) 0.2172(3) 0.0354(15) Uani 1 1 d .
C28 C 0.1968(8) 1.1447(6) 0.0210(3) 0.083(3) Uani 1 1 d .
H28A H 0.1808 1.0834 0.0016 0.124 Uiso 1 1 calc R
H28B H 0.2811 1.1700 0.0087 0.124 Uiso 1 1 calc R
H28C H 0.1274 1.1895 0.0098 0.124 Uiso 1 1 calc R
N1 N 0.0132(4) 0.8850(3) 0.3273(2) 0.0402(13) Uani 1 1 d .
N2 N 0.0339(4) 0.8651(3) 0.2117(2) 0.0372(12) Uani 1 1 d .
N3 N 0.5482(5) 0.8797(5) 0.1598(3) 0.0543(16) Uani 1 1 d .
N4 N 0.5044(5) 1.1016(3) 0.3849(2) 0.0425(13) Uani 1 1 d .
N5 N 0.4749(4) 1.1023(3) 0.2688(2) 0.0369(12) Uani 1 1 d .
N6 N -0.0450(5) 1.1058(4) 0.2117(3) 0.0570(16) Uani 1 1 d .
N7 N 0.3665(6) 0.8328(5) 0.3501(2) 0.0479(15) Uani 1 1 d .
N8 N 0.1589(5) 1.1631(5) 0.4044(2) 0.0442(14) Uani 1 1 d .
O1 O 0.3076(4) 0.8771(3) 0.22082(18) 0.0444(11) Uani 1 1 d .
O2 O 0.5656(4) 0.8250(4) 0.2026(2) 0.0719(16) Uani 1 1 d .
O3 O 0.6298(5) 0.9372(4) 0.1422(3) 0.0846(18) Uani 1 1 d .
O4 O 0.2005(4) 1.0811(3) 0.27449(18) 0.0421(11) Uani 1 1 d .
O5 O -0.0556(5) 1.1372(5) 0.2619(3) 0.097(2) Uani 1 1 d .
O6 O -0.1363(5) 1.0696(4) 0.1839(3) 0.0829(17) Uani 1 1 d .
O7 O 0.3008(4) 0.9117(3) 0.33903(18) 0.0426(11) Uani 1 1 d .
O8 O 0.4720(5) 0.8358(4) 0.3768(2) 0.091(2) Uani 1 1 d .
O9 O 0.3147(5) 0.7565(3) 0.3334(2) 0.0677(15) Uani 1 1 d .
O10 O 0.2162(4) 1.0796(3) 0.39755(18) 0.0485(12) Uani 1 1 d .
O11 O 0.2142(5) 1.2349(4) 0.3823(2) 0.0643(14) Uani 1 1 d .
O12 O 0.0566(5) 1.1664(4) 0.4325(2) 0.0705(15) Uani 1 1 d .

loop_
_atom_site_aniso_label
_atom_site_aniso_U_11
_atom_site_aniso_U_22
_atom_site_aniso_U_33
_atom_site_aniso_U_23
_atom_site_aniso_U_13
_atom_site_aniso_U_12
Cu1 0.0278(4) 0.0458(5) 0.0423(5) 0.0026(4) -0.0023(4) -0.0036(4)
Cu2 0.0309(4) 0.0443(5) 0.0425(5) -0.0006(4) 0.0027(4) -0.0032(4)
C1 0.052(4) 0.056(5) 0.041(4) -0.004(3) -0.002(4) -0.012(4)
C2 0.055(5) 0.066(5) 0.049(4) 0.000(4) 0.010(4) -0.006(4)
C3 0.043(4) 0.063(5) 0.050(5) -0.006(4) 0.018(4) -0.011(4)
C4 0.030(3) 0.044(4) 0.062(5) -0.004(4) 0.002(4) -0.004(3)
C5 0.035(4) 0.032(4) 0.052(4) 0.004(3) -0.001(3) -0.001(3)
C6 0.028(3) 0.051(4) 0.053(4) 0.000(3) -0.002(3) -0.006(3)
C7 0.032(3) 0.045(4) 0.040(4) 0.001(3) -0.002(3) 0.000(3)
C8 0.029(3) 0.037(4) 0.040(4) 0.001(3) -0.005(3) 0.001(3)
C9 0.043(4) 0.056(5) 0.046(4) -0.007(4) -0.009(4) 0.012(3)
C10 0.044(4) 0.068(5) 0.043(4) -0.003(4) 0.004(4) 0.000(4)
C11 0.042(4) 0.063(5) 0.054(5) -0.007(4) 0.008(4) -0.003(4)
C12 0.027(3) 0.038(4) 0.050(4) 0.003(3) -0.003(3) -0.003(3)
C13 0.027(3) 0.033(4) 0.044(4) 0.004(3) 0.002(3) 0.004(3)
C14 0.073(6) 0.137(8) 0.045(5) -0.009(5) 0.011(4) 0.003(5)
C15 0.054(4) 0.074(6) 0.043(5) 0.001(4) 0.000(4) -0.012(4)
C16 0.058(5) 0.091(6) 0.049(5) 0.004(4) -0.007(4) -0.015(5)
C17 0.048(4) 0.075(6) 0.057(5) 0.000(4) -0.019(4) -0.014(4)
C18 0.034(4) 0.058(5) 0.068(5) 0.004(4) -0.007(4) -0.014(3)
C19 0.038(4) 0.035(4) 0.049(4) 0.006(3) -0.003(3) -0.009(3)
C20 0.031(3) 0.067(5) 0.059(5) -0.002(4) 0.006(3) 0.002(3)
C21 0.035(3) 0.029(4) 0.055(4) 0.003(3) 0.008(3) -0.001(3)
C22 0.039(3) 0.028(4) 0.037(4) -0.001(3) 0.006(3) 0.008(3)
C23 0.058(4) 0.047(4) 0.046(4) 0.008(3) 0.009(4) -0.005(4)
C24 0.055(5) 0.049(5) 0.046(4) 0.005(3) -0.004(4) 0.003(4)
C25 0.052(4) 0.049(5) 0.051(5) 0.005(4) -0.013(4) 0.002(4)
C26 0.028(3) 0.032(4) 0.055(4) -0.003(3) -0.002(3) 0.001(3)
C27 0.031(3) 0.029(4) 0.046(4) -0.005(3) 0.003(3) 0.001(3)
C28 0.088(6) 0.113(7) 0.046(5) 0.015(5) -0.012(5) 0.004(5)
N1 0.029(3) 0.043(3) 0.049(3) 0.005(3) -0.006(3) -0.007(2)
N2 0.023(3) 0.037(3) 0.052(4) 0.005(3) 0.000(3) 0.000(2)
N3 0.038(3) 0.058(4) 0.066(4) -0.007(3) 0.006(3) 0.008(3)
N4 0.039(3) 0.043(3) 0.046(3) 0.004(3) 0.004(3) -0.008(3)
N5 0.030(3) 0.043(3) 0.037(3) -0.001(3) -0.001(2) -0.003(2)
N6 0.033(3) 0.059(4) 0.079(5) -0.003(4) -0.007(4) -0.002(3)
N7 0.041(3) 0.060(4) 0.043(4) -0.004(3) 0.004(3) 0.006(3)
N8 0.031(3) 0.067(5) 0.035(3) -0.001(3) -0.002(3) 0.004(3)
O1 0.029(2) 0.061(3) 0.042(3) 0.003(2) -0.005(2) 0.002(2)
O2 0.036(3) 0.104(5) 0.075(4) 0.022(3) -0.004(3) 0.007(3)
O3 0.039(3) 0.079(4) 0.136(5) 0.024(4) -0.006(3) -0.025(3)
O4 0.028(2) 0.061(3) 0.037(3) 0.007(2) 0.004(2) -0.006(2)
O5 0.044(3) 0.171(6) 0.075(4) -0.029(4) 0.009(3) 0.000(4)
O6 0.041(3) 0.095(4) 0.113(5) -0.011(3) -0.008(3) -0.010(3)
O7 0.037(2) 0.037(3) 0.053(3) -0.005(2) -0.004(2) 0.001(2)
O8 0.041(3) 0.152(6) 0.079(4) -0.005(4) -0.020(3) 0.027(3)
O9 0.085(4) 0.042(3) 0.076(4) 0.004(3) 0.003(3) 0.009(3)
O10 0.050(3) 0.046(3) 0.050(3) 0.003(2) 0.006(2) 0.002(2)
O11 0.068(3) 0.054(3) 0.072(3) 0.011(3) 0.012(3) 0.002(3)
O12 0.042(3) 0.104(4) 0.066(3) -0.007(3) 0.013(3) 0.010(3)

loop_
_atom_type_symbol
_atom_type_description
_atom_type_scat_dispersion_real
_atom_type_scat_dispersion_imag
_atom_type_scat_source
C C 0.0033 0.0016 'International Tables Vol C Tables 4.2.6.8 and 6.1.1.4'
H H 0.0000 0.0000 'International Tables Vol C Tables 4.2.6.8 and 6.1.1.4'
N N 0.0061 0.0033 'International Tables Vol C Tables 4.2.6.8 and 6.1.1.4'
O O 0.0106 0.0060 'International Tables Vol C Tables 4.2.6.8 and 6.1.1.4'
Cu Cu 0.3201 1.2651 'International Tables Vol C Tables 4.2.6.8 and 6.1.1.4'

loop_
_geom_angle_atom_site_label_1
_geom_angle_atom_site_label_2
_geom_angle_atom_site_label_3
_geom_angle
O1 Cu1 N2 93.61(19)
O1 Cu1 N1 175.22(19)
N2 Cu1 N1 83.6(2)
O1 Cu1 O7 87.46(17)
N2 Cu1 O7 178.13(19)
N1 Cu1 O7 95.46(18)
O1 Cu1 O4 88.38(15)
N2 Cu1 O4 103.75(16)
N1 Cu1 O4 96.04(16)
O7 Cu1 O4 74.73(14)
O4 Cu2 N5 93.37(18)
O4 Cu2 N4 175.9(2)
N5 Cu2 N4 82.8(2)
O4 Cu2 O10 88.78(17)
N5 Cu2 O10 177.16(18)
N4 Cu2 O10 94.95(19)
O4 Cu2 O7 81.70(15)
N5 Cu2 O7 105.95(17)
N4 Cu2 O7 100.81(16)
O10 Cu2 O7 76.19(16)
N1 C1 C2 122.0(6)
N1 C1 H1 119.0
C2 C1 H1 119.0
C1 C2 C3 120.4(6)
C1 C2 H2 119.8
C3 C2 H2 119.8
C2 C3 C4 118.0(6)
C2 C3 H3 121.0
C4 C3 H3 121.0
C3 C4 C5 119.7(6)
C3 C4 H4 120.1
C5 C4 H4 120.1
N1 C5 C4 121.9(6)
N1 C5 C6 115.5(6)
C4 C5 C6 122.6(6)
N2 C6 C5 110.0(5)
N2 C6 H6A 109.7
C5 C6 H6A 109.7
N2 C6 H6B 109.7
C5 C6 H6B 109.7
H6A C6 H6B 108.2
N2 C7 C8 125.0(5)
N2 C7 H7 117.5
C8 C7 H7 117.5
C9 C8 C7 118.9(5)
C9 C8 C13 119.3(6)
C7 C8 C13 121.8(5)
C10 C9 C8 124.6(6)
C10 C9 H9 117.7
C8 C9 H9 117.7
C9 C10 C11 116.4(6)
C9 C10 C14 122.2(6)
C11 C10 C14 121.3(7)
C12 C11 C10 120.3(6)
C12 C11 H11 119.8
C10 C11 H11 119.8
C11 C12 C13 125.0(6)
C11 C12 N3 116.0(6)
C13 C12 N3 118.9(6)
O1 C13 C12 121.8(5)
O1 C13 C8 123.9(6)
C12 C13 C8 114.3(5)
C10 C14 H14A 109.5
C10 C14 H14B 109.5
H14A C14 H14B 109.5
C10 C14 H14C 109.5
H14A C14 H14C 109.5
H14B C14 H14C 109.5
N4 C15 C16 121.0(7)
N4 C15 H15 119.5
C16 C15 H15 119.5
C17 C16 C15 120.0(7)
C17 C16 H16 120.0
C15 C16 H16 120.0
C16 C17 C18 119.0(6)
C16 C17 H17 120.5
C18 C17 H17 120.5
C17 C18 C19 118.8(7)
C17 C18 H18 120.6
C19 C18 H18 120.6
N4 C19 C18 122.0(6)
N4 C19 C20 117.1(5)
C18 C19 C20 120.8(6)
N5 C20 C19 107.7(5)
N5 C20 H20A 110.2
C19 C20 H20A 110.2
N5 C20 H20B 110.2
C19 C20 H20B 110.2
H20A C20 H20B 108.5
N5 C21 C22 124.1(6)
N5 C21 H21 117.9
C22 C21 H21 117.9
C23 C22 C27 121.3(6)
C23 C22 C21 116.4(6)
C27 C22 C21 122.2(5)
C24 C23 C22 123.4(7)
C24 C23 H23 118.3
C22 C23 H23 118.3
C23 C24 C25 116.6(6)
C23 C24 C28 121.6(7)
C25 C24 C28 121.8(6)
C24 C25 C26 122.0(6)
C24 C25 H25 119.0
C26 C25 H25 119.0
C25 C26 C27 122.6(6)
C25 C26 N6 117.4(6)
C27 C26 N6 120.0(6)
O4 C27 C22 125.7(5)
O4 C27 C26 120.3(6)
C22 C27 C26 113.9(5)
C24 C28 H28A 109.5
C24 C28 H28B 109.5
H28A C28 H28B 109.5
C24 C28 H28C 109.5
H28A C28 H28C 109.5
H28B C28 H28C 109.5
C5 N1 C1 117.9(6)
C5 N1 Cu1 115.4(4)
C1 N1 Cu1 126.7(4)
C7 N2 C6 118.3(5)
C7 N2 Cu1 126.4(4)
C6 N2 Cu1 115.2(4)
O3 N3 O2 124.5(6)
O3 N3 C12 118.2(6)
O2 N3 C12 117.3(6)
C19 N4 C15 119.1(6)
C19 N4 Cu2 115.4(4)
C15 N4 Cu2 125.5(5)
C21 N5 C20 115.8(5)
C21 N5 Cu2 127.3(4)
C20 N5 Cu2 116.8(4)
O5 N6 O6 123.0(7)
O5 N6 C26 119.1(6)
O6 N6 C26 117.9(6)
O8 N7 O9 122.8(6)
O8 N7 O7 120.4(6)
O9 N7 O7 116.7(5)
O12 N8 O11 124.2(6)
O12 N8 O10 118.4(6)
O11 N8 O10 117.3(6)
C13 O1 Cu1 128.3(4)
C27 O4 Cu2 125.8(4)
C27 O4 Cu1 102.8(3)
Cu2 O4 Cu1 98.80(15)
N7 O7 Cu1 109.0(4)
N7 O7 Cu2 138.2(4)
Cu1 O7 Cu2 104.04(17)
N8 O10 Cu2 109.1(4)

loop_
_geom_bond_atom_site_label_1
_geom_bond_atom_site_label_2
_geom_bond_distance
Cu1 O1 1.862(4)
Cu1 N2 1.921(5)
Cu1 N1 1.959(5)
Cu1 O7 1.986(4)
Cu1 O4 2.707(4)
Cu2 O4 1.904(4)
Cu2 N5 1.914(5)
Cu2 N4 1.984(5)
Cu2 O10 1.991(4)
Cu2 O7 2.487(4)
C1 N1 1.350(7)
C1 C2 1.353(9)
C1 H1 0.9300
C2 C3 1.370(8)
C2 H2 0.9300
C3 C4 1.371(8)
C3 H3 0.9300
C4 C5 1.373(8)
C4 H4 0.9300
C5 N1 1.342(7)
C5 C6 1.504(8)
C6 N2 1.452(7)
C6 H6A 0.9700
C6 H6B 0.9700
C7 N2 1.276(7)
C7 C8 1.435(8)
C7 H7 0.9300
C8 C9 1.393(8)
C8 C13 1.447(7)
C9 C10 1.368(9)
C9 H9 0.9300
C10 C11 1.395(8)
C10 C14 1.498(8)
C11 C12 1.379(8)
C11 H11 0.9300
C12 C13 1.390(8)
C12 N3 1.473(7)
C13 O1 1.291(6)
C14 H14A 0.9600
C14 H14B 0.9600
C14 H14C 0.9600
C15 N4 1.339(7)
C15 C16 1.362(8)
C15 H15 0.9300
C16 C17 1.360(9)
C16 H16 0.9300
C17 C18 1.362(9)
C17 H17 0.9300
C18 C19 1.374(7)
C18 H18 0.9300
C19 N4 1.321(7)
C19 C20 1.516(8)
C20 N5 1.478(7)
C20 H20A 0.9700
C20 H20B 0.9700
C21 N5 1.292(7)
C21 C22 1.450(7)
C21 H21 0.9300
C22 C23 1.396(8)
C22 C27 1.402(8)
C23 C24 1.367(8)
C23 H23 0.9300
C24 C25 1.368(9)
C24 C28 1.502(9)
C25 C26 1.379(8)
C25 H25 0.9300
C26 C27 1.432(7)
C26 N6 1.469(8)
C27 O4 1.303(7)
C28 H28A 0.9600
C28 H28B 0.9600
C28 H28C 0.9600
N3 O3 1.210(7)
N3 O2 1.219(6)
N6 O5 1.199(7)
N6 O6 1.204(6)
N7 O8 1.204(6)
N7 O9 1.226(6)
N7 O7 1.293(6)
N8 O12 1.213(6)
N8 O11 1.239(6)
N8 O10 1.296(6)

loop_
_geom_torsion_atom_site_label_1
_geom_torsion_atom_site_label_2
_geom_torsion_atom_site_label_3
_geom_torsion_atom_site_label_4
_geom_torsion
N1 C1 C2 C3 0.7(11)
C1 C2 C3 C4 -1.8(10)
C2 C3 C4 C5 2.1(10)
C3 C4 C5 N1 -1.4(10)
C3 C4 C5 C6 179.1(6)
N1 C5 C6 N2 -3.2(7)
C4 C5 C6 N2 176.4(6)
N2 C7 C8 C9 -178.3(6)
N2 C7 C8 C13 3.5(9)
C7 C8 C9 C10 -178.5(6)
C13 C8 C9 C10 -0.3(10)
C8 C9 C10 C11 -0.5(10)
C8 C9 C10 C14 -180.0(6)
C9 C10 C11 C12 2.2(10)
C14 C10 C11 C12 -178.3(6)
C10 C11 C12 C13 -3.3(10)
C10 C11 C12 N3 179.0(6)
C11 C12 C13 O1 -175.7(6)
N3 C12 C13 O1 1.8(9)
C11 C12 C13 C8 2.3(9)
N3 C12 C13 C8 179.9(5)
C9 C8 C13 O1 177.5(5)
C7 C8 C13 O1 -4.4(9)
C9 C8 C13 C12 -0.5(8)
C7 C8 C13 C12 177.6(6)
N4 C15 C16 C17 1.4(11)
C15 C16 C17 C18 -1.6(11)
C16 C17 C18 C19 1.0(10)
C17 C18 C19 N4 -0.3(10)
C17 C18 C19 C20 -179.4(6)
N4 C19 C20 N5 4.3(8)
C18 C19 C20 N5 -176.5(5)
N5 C21 C22 C23 177.7(5)
N5 C21 C22 C27 1.2(9)
C27 C22 C23 C24 -1.6(9)
C21 C22 C23 C24 -178.1(6)
C22 C23 C24 C25 2.6(9)
C22 C23 C24 C28 -178.2(6)
C23 C24 C25 C26 -0.3(10)
C28 C24 C25 C26 -179.4(6)
C24 C25 C26 C27 -3.2(10)
C24 C25 C26 N6 179.4(6)
C23 C22 C27 O4 175.0(5)
C21 C22 C27 O4 -8.7(9)
C23 C22 C27 C26 -1.8(8)
C21 C22 C27 C26 174.5(5)
C25 C26 C27 O4 -172.9(6)
N6 C26 C27 O4 4.4(8)
C25 C26 C27 C22 4.1(8)
N6 C26 C27 C22 -178.6(5)
C4 C5 N1 C1 0.2(9)
C6 C5 N1 C1 179.8(5)
C4 C5 N1 Cu1 -179.9(5)
C6 C5 N1 Cu1 -0.4(6)
C2 C1 N1 C5 0.1(9)
C2 C1 N1 Cu1 -179.7(5)
O1 Cu1 N1 C5 -51(2)
N2 Cu1 N1 C5 2.8(4)
O7 Cu1 N1 C5 -178.9(4)
O4 Cu1 N1 C5 106.0(4)
O1 Cu1 N1 C1 128(2)
N2 Cu1 N1 C1 -177.5(5)
O7 Cu1 N1 C1 0.9(5)
O4 Cu1 N1 C1 -74.2(5)
C8 C7 N2 C6 -176.1(6)
C8 C7 N2 Cu1 5.3(9)
C5 C6 N2 C7 -173.4(5)
C5 C6 N2 Cu1 5.4(6)
O1 Cu1 N2 C7 -9.8(5)
N1 Cu1 N2 C7 174.0(5)
O7 Cu1 N2 C7 115(6)
O4 Cu1 N2 C7 79.4(5)
O1 Cu1 N2 C6 171.5(4)
N1 Cu1 N2 C6 -4.6(4)
O7 Cu1 N2 C6 -64(6)
O4 Cu1 N2 C6 -99.3(4)
C11 C12 N3 O3 43.8(8)
C13 C12 N3 O3 -134.0(7)
C11 C12 N3 O2 -137.2(6)
C13 C12 N3 O2 45.0(8)
C18 C19 N4 C15 0.1(9)
C20 C19 N4 C15 179.3(5)
C18 C19 N4 Cu2 178.7(4)
C20 C19 N4 Cu2 -2.1(7)
C16 C15 N4 C19 -0.7(10)
C16 C15 N4 Cu2 -179.2(5)
O4 Cu2 N4 C19 -23(3)
N5 Cu2 N4 C19 -0.6(4)
O10 Cu2 N4 C19 -178.8(4)
O7 Cu2 N4 C19 104.4(4)
O4 Cu2 N4 C15 155(3)
N5 Cu2 N4 C15 178.0(5)
O10 Cu2 N4 C15 -0.2(5)
O7 Cu2 N4 C15 -77.1(5)
C22 C21 N5 C20 -177.4(5)
C22 C21 N5 Cu2 -1.9(8)
C19 C20 N5 C21 171.2(5)
C19 C20 N5 Cu2 -4.7(6)
O4 Cu2 N5 C21 6.2(5)
N4 Cu2 N5 C21 -172.3(5)
O10 Cu2 N5 C21 -133(4)
O7 Cu2 N5 C21 88.5(5)
O4 Cu2 N5 C20 -178.4(4)
N4 Cu2 N5 C20 3.1(4)
O10 Cu2 N5 C20 42(4)
O7 Cu2 N5 C20 -96.1(4)
C25 C26 N6 O5 -147.7(7)
C27 C26 N6 O5 34.8(9)
C25 C26 N6 O6 31.9(9)
C27 C26 N6 O6 -145.6(6)
C12 C13 O1 Cu1 173.9(4)
C8 C13 O1 Cu1 -4.0(8)
N2 Cu1 O1 C13 9.2(5)
N1 Cu1 O1 C13 63(2)
O7 Cu1 O1 C13 -169.2(5)
O4 Cu1 O1 C13 -94.4(5)
C22 C27 O4 Cu2 16.0(8)
C26 C27 O4 Cu2 -167.5(4)
C22 C27 O4 Cu1 -95.0(6)
C26 C27 O4 Cu1 81.6(5)
N5 Cu2 O4 C27 -12.8(5)
N4 Cu2 O4 C27 10(3)
O10 Cu2 O4 C27 165.3(5)
O7 Cu2 O4 C27 -118.4(5)
N5 Cu2 O4 Cu1 100.01(17)
N4 Cu2 O4 Cu1 122(3)
O10 Cu2 O4 Cu1 -81.84(17)
O7 Cu2 O4 Cu1 -5.62(13)
O1 Cu1 O4 C27 49.4(4)
N2 Cu1 O4 C27 -43.9(4)
N1 Cu1 O4 C27 -128.7(4)
O7 Cu1 O4 C27 137.2(4)
O1 Cu1 O4 Cu2 -80.58(18)
N2 Cu1 O4 Cu2 -173.9(2)
N1 Cu1 O4 Cu2 101.26(19)
O7 Cu1 O4 Cu2 7.23(17)
O8 N7 O7 Cu1 162.2(5)
O9 N7 O7 Cu1 -19.4(6)
O8 N7 O7 Cu2 21.8(9)
O9 N7 O7 Cu2 -159.8(4)
O1 Cu1 O7 N7 -70.6(4)
N2 Cu1 O7 N7 164(6)
N1 Cu1 O7 N7 105.6(4)
O4 Cu1 O7 N7 -159.6(4)
O1 Cu1 O7 Cu2 83.38(18)
N2 Cu1 O7 Cu2 -42(6)
N1 Cu1 O7 Cu2 -100.42(19)
O4 Cu1 O7 Cu2 -5.63(13)
O4 Cu2 O7 N7 149.4(5)
N5 Cu2 O7 N7 58.2(6)
N4 Cu2 O7 N7 -27.3(6)
O10 Cu2 O7 N7 -119.8(5)
O4 Cu2 O7 Cu1 7.82(18)
N5 Cu2 O7 Cu1 -83.3(2)
N4 Cu2 O7 Cu1 -168.9(2)
O10 Cu2 O7 Cu1 98.61(19)
O12 N8 O10 Cu2 162.9(4)
O11 N8 O10 Cu2 -18.2(6)
O4 Cu2 O10 N8 -77.5(3)
N5 Cu2 O10 N8 62(4)
N4 Cu2 O10 N8 100.8(3)
O7 Cu2 O10 N8 -159.3(3)
